data_4508988
loop_
_publ_author_name
'Xu, Guan-Cheng'
'Ding, Yu-Jie'
'Okamura, Taka-aki'
'Huang, Yong-Qing'
'Bai, Zheng-Shuai'
'Hua, Qing'
'Liu, Guang-Xiang'
'Sun, Wei-Yin'
'Ueyama, Norikazu'

_publ_section_title
;
 Coordination Polymers with Varied Metal Centers and Flexible Tripodal
 Ligand 1,3,5-Tris(imidazol-1-ylmethyl)benzene: Synthesis, Structure, and
 Reversible Anion Exchange Property
;
_journal_issue 1
_journal_name_full 'Crystal Growth &amp; Design'
_journal_page_first 395
_journal_paper_doi 10.1021/cg800600g
_journal_volume 9
_journal_year 2009
_chemical_formula_moiety 'C72 H81.88 Cu3 N30 O22.94 '
_chemical_formula_sum 'C72 H81.88 Cu3 N30 O22.94'
_chemical_formula_weight 1925.18
_space_group_IT_number 2
_symmetry_cell_setting triclinic
_symmetry_Int_Tables_number 2
_symmetry_space_group_name_Hall '-P 1'
_symmetry_space_group_name_H-M 'P -1'
_cell_angle_alpha 81.718(12)
_cell_angle_beta 84.770(15)
_cell_angle_gamma 72.443(15)
_cell_formula_units_Z 1
_cell_length_a 9.026(4)
_cell_length_b 12.942(5)
_cell_length_c 18.457(7)
_cell_measurement_reflns_used 14206
_cell_measurement_temperature 200.1
_cell_measurement_theta_max 27.5
_cell_measurement_theta_min 3.1
_cell_volume 2031.6(14)
_computing_cell_refinement PROCESS-AUTO
_computing_data_collection PROCESS-AUTO
_computing_data_reduction CrystalStructure
_computing_publication_material 'CrystalStructure 3.8'
_computing_structure_refinement SHELXL
_computing_structure_solution SIR92
_diffrn_detector_area_resol_mean 10.00
_diffrn_measured_fraction_theta_full 0.991
_diffrn_measured_fraction_theta_max 0.991
_diffrn_measurement_device_type 'Rigaku RAXIS-RAPID'
_diffrn_measurement_method \w
_diffrn_radiation_type 'Mo K\a'
_diffrn_radiation_wavelength 0.71075
_diffrn_reflns_av_R_equivalents 0.030
_diffrn_reflns_limit_h_max 11
_diffrn_reflns_limit_h_min -11
_diffrn_reflns_limit_k_max 14
_diffrn_reflns_limit_k_min -16
_diffrn_reflns_limit_l_max 23
_diffrn_reflns_limit_l_min -23
_diffrn_reflns_number 19303
_diffrn_reflns_theta_full 27.48
_diffrn_reflns_theta_max 27.48
_exptl_absorpt_coefficient_mu 0.874
_exptl_absorpt_correction_T_max 0.804
_exptl_absorpt_correction_T_min 0.487
_exptl_absorpt_correction_type multi-scan
_exptl_absorpt_process_details
;
    Higashi, T. (1995). Program for Absorption Correction.
    Rigaku Corporation, Tokyo, Japan.
;
_exptl_crystal_colour blue
_exptl_crystal_density_diffrn 1.573
_exptl_crystal_density_method 'not measured'
_exptl_crystal_description block
_exptl_crystal_F_000 994.40
_exptl_crystal_size_max 0.40
_exptl_crystal_size_mid 0.30
_exptl_crystal_size_min 0.25
_refine_diff_density_max 0.79
_refine_diff_density_min -0.63
_refine_ls_extinction_method none
_refine_ls_goodness_of_fit_ref 1.055
_refine_ls_hydrogen_treatment refall
_refine_ls_number_parameters 631
_refine_ls_number_reflns 9239
_refine_ls_R_factor_gt 0.0454
_refine_ls_shift/su_max 0.0010
_refine_ls_structure_factor_coef Fsqd
_refine_ls_weighting_details 'w = 1/[\s^2^(Fo^2^)+(0.0591P)^2^+1.8806P] where P=(Fo^2^+2Fc^2^)/3'
_refine_ls_weighting_scheme calc
_refine_ls_wR_factor_ref 0.1261
_reflns_number_gt 7676
_reflns_number_total 9239
_reflns_threshold_expression F^2^>2.0\s(F^2^)
_cod_data_source_file cg800600gsup1.cif
_cod_data_source_block 1
_cod_original_formula_sum 'C72 H81.88 Cu3 N30 O22.94 '
_cod_database_code 4508988

loop_
_symmetry_equiv_pos_site_id
_symmetry_equiv_pos_as_xyz
1 +X,+Y,+Z
2 -X,-Y,-Z

loop_
_atom_site_label
_atom_site_type_symbol
_atom_site_fract_x
_atom_site_fract_y
_atom_site_fract_z
_atom_site_U_iso_or_equiv
_atom_site_adp_type
_atom_site_occupancy
_atom_site_symmetry_multiplicity
_atom_site_calc_flag
_atom_site_refinement_flags
Cu(1) Cu 0.0000 1.0000 0.0000 0.029 Uani 1.00 2 d R
Cu(2) Cu 0.42033(3) 0.30359(2) 0.347123(15) 0.02285(10) Uani 1.00 1 d .
O(1) O 0.6330(2) 0.37377(19) 0.33546(13) 0.0436(5) Uani 1.00 1 d .
O(2) O 0.3049(5) 0.7758(4) 0.2061(3) 0.150(2) Uani 1.00 1 d .
O(3) O 0.0657(6) 0.4841(4) 0.7415(3) 0.0541(16) Uani 0.47 1 d P
O(11) O 0.1764(2) -0.00354(19) 0.10514(15) 0.0494(5) Uani 1.00 1 d .
O(12) O 0.4071(3) 0.0125(2) 0.08496(18) 0.0672(7) Uani 1.00 1 d .
O(13) O 0.2231(3) 0.14769(19) 0.11696(16) 0.0574(6) Uani 1.00 1 d .
O(21) O -0.0771(3) 0.2568(3) 0.38689(15) 0.0770(9) Uani 1.00 1 d .
O(22) O 0.0070(4) 0.2509(3) 0.27631(15) 0.0780(9) Uani 1.00 1 d .
O(23) O 0.1643(2) 0.2335(2) 0.35930(16) 0.0576(7) Uani 1.00 1 d .
O(31) O 0.1837(10) 0.4389(7) 0.6884(4) 0.105(2) Uani 0.53 1 d P
O(31B) O 0.3056(10) 0.3720(7) 0.6791(4) 0.126(2) Uani 0.29 1 d P
O(31C) O 0.3909(14) 0.2511(8) 0.6960(6) 0.020(3) Uani 0.18 1 d P
O(32) O 0.4083(8) 0.4124(4) 0.6781(3) 0.0910(19) Uani 0.53 1 d P
O(32B) O 0.5244(18) 0.3726(13) 0.6594(10) 0.119(6) Uani 0.29 1 d P
O(32C) O 0.4083(8) 0.4124(4) 0.6781(3) 0.0910(19) Uani 0.18 1 d P
O(33) O 0.3304(13) 0.2685(8) 0.6930(5) 0.088(2) Uani 0.53 1 d P
O(33B) O 0.4901(19) 0.2268(9) 0.6936(8) 0.106(5) Uani 0.29 1 d P
O(33C) O 0.5820(13) 0.2950(12) 0.6567(9) 0.071(6) Uani 0.18 1 d P
N(1) N 0.2692(2) 0.0520(2) 0.10476(14) 0.0378(5) Uani 1.00 1 d .
N(2) N 0.0326(2) 0.2487(2) 0.34096(13) 0.0332(5) Uani 1.00 1 d .
N(3) N 0.3056(10) 0.3720(7) 0.6791(4) 0.126(2) Uani 0.53 1 d P
N(3B) N 0.4356(7) 0.3232(4) 0.6720(3) 0.0432(16) Uani 0.29 1 d P
N(3C) N 0.4356(7) 0.3232(4) 0.6720(3) 0.0432(16) Uani 0.18 1 d P
N(11) N 0.2715(2) 0.74249(17) -0.10372(12) 0.0275(4) Uani 1.00 1 d .
N(12) N 0.1671(2) 0.87937(17) -0.04089(13) 0.0291(4) Uani 1.00 1 d .
N(31) N 0.2287(2) 0.20651(18) -0.11766(13) 0.0315(5) Uani 1.00 1 d .
N(32) N 0.0784(2) 0.11082(17) -0.06411(13) 0.0297(4) Uani 1.00 1 d .
N(41) N 0.2252(2) 0.44730(18) 0.14954(11) 0.0244(4) Uani 1.00 1 d .
N(42) N 0.3349(2) 0.39482(17) 0.25503(11) 0.0239(4) Uani 1.00 1 d .
N(111) N 0.1299(2) 0.56899(17) 0.44245(12) 0.0258(4) Uani 1.00 1 d .
N(112) N 0.3022(2) 0.42376(17) 0.40654(11) 0.0243(4) Uani 1.00 1 d .
N(131) N -0.2703(2) 1.04472(18) 0.25364(12) 0.0286(4) Uani 1.00 1 d .
N(132) N -0.4651(2) 1.17838(17) 0.29008(11) 0.0260(4) Uani 1.00 1 d .
N(151) N 0.3606(2) 0.90710(18) 0.47766(12) 0.0304(4) Uani 1.00 1 d .
N(152) N 0.5120(2) 0.79725(17) 0.56052(12) 0.0262(4) Uani 1.00 1 d .
C(1) C 0.2786(3) 0.5486(2) -0.09709(14) 0.0248(5) Uani 1.00 1 d .
C(2) C 0.3271(3) 0.4521(2) -0.12871(14) 0.0265(5) Uani 1.00 1 d .
C(3) C 0.3162(3) 0.3549(2) -0.08978(15) 0.0279(5) Uani 1.00 1 d .
C(4) C 0.2554(3) 0.3544(2) -0.01752(14) 0.0276(5) Uani 1.00 1 d .
C(5) C 0.2045(2) 0.4499(2) 0.01502(13) 0.0243(5) Uani 1.00 1 d .
C(6) C 0.2171(2) 0.5474(2) -0.02513(13) 0.0247(5) Uani 1.00 1 d .
C(11) C 0.2829(3) 0.6526(2) -0.14527(15) 0.0335(6) Uani 1.00 1 d .
C(12) C 0.1396(3) 0.8162(2) -0.08493(15) 0.0271(5) Uani 1.00 1 d .
C(13) C 0.3229(3) 0.8444(2) -0.0313(2) 0.0424(7) Uani 1.00 1 d .
C(14) C 0.3887(3) 0.7593(2) -0.0703(2) 0.0429(7) Uani 1.00 1 d .
C(31) C 0.3598(3) 0.2524(2) -0.12680(17) 0.0365(6) Uani 1.00 1 d .
C(32) C 0.2200(3) 0.1194(2) -0.07041(15) 0.0298(5) Uani 1.00 1 d .
C(33) C -0.0101(3) 0.1986(2) -0.10905(17) 0.0357(6) Uani 1.00 1 d .
C(34) C 0.0830(3) 0.2575(2) -0.14216(16) 0.0357(6) Uani 1.00 1 d .
C(51) C 0.1254(3) 0.4491(2) 0.09079(13) 0.0273(5) Uani 1.00 1 d .
C(52) C 0.2619(3) 0.3669(2) 0.20574(13) 0.0250(5) Uani 1.00 1 d .
C(53) C 0.3439(3) 0.4985(2) 0.22965(14) 0.0283(5) Uani 1.00 1 d .
C(54) C 0.2764(3) 0.5314(2) 0.16429(15) 0.0295(5) Uani 1.00 1 d .
C(101) C 0.0182(3) 0.7700(2) 0.40735(14) 0.0278(5) Uani 1.00 1 d .
C(102) C -0.0536(3) 0.8221(2) 0.34250(15) 0.0312(5) Uani 1.00 1 d .
C(103) C -0.0321(3) 0.9209(2) 0.30995(14) 0.0306(5) Uani 1.00 1 d .
C(104) C 0.0604(3) 0.9674(2) 0.34190(15) 0.0314(5) Uani 1.00 1 d .
C(105) C 0.1312(3) 0.9173(2) 0.40719(15) 0.0312(5) Uani 1.00 1 d .
C(106) C 0.1093(3) 0.8186(2) 0.43891(15) 0.0313(5) Uani 1.00 1 d .
C(111) C -0.0094(3) 0.6643(2) 0.44377(16) 0.0304(5) Uani 1.00 1 d .
C(112) C 0.1691(2) 0.4998(2) 0.39197(14) 0.0254(5) Uani 1.00 1 d .
C(113) C 0.3489(3) 0.4466(2) 0.46977(15) 0.0303(5) Uani 1.00 1 d .
C(114) C 0.2432(3) 0.5361(2) 0.49268(15) 0.0323(5) Uani 1.00 1 d .
C(131) C -0.1103(3) 0.9778(2) 0.23952(15) 0.0375(6) Uani 1.00 1 d .
C(132) C -0.3132(3) 1.1424(2) 0.27857(14) 0.0264(5) Uani 1.00 1 d .
C(133) C -0.5225(3) 1.0994(2) 0.27127(16) 0.0334(6) Uani 1.00 1 d .
C(134) C -0.4034(3) 1.0163(2) 0.24869(17) 0.0375(6) Uani 1.00 1 d .
C(151) C 0.2188(3) 0.9770(2) 0.44365(18) 0.0395(7) Uani 1.00 1 d .
C(152) C 0.3680(3) 0.8513(2) 0.54497(15) 0.0299(5) Uani 1.00 1 d .
C(153) C 0.6026(3) 0.8208(2) 0.50011(15) 0.0357(6) Uani 1.00 1 d .
C(154) C 0.5095(3) 0.8880(2) 0.44870(16) 0.0378(6) Uani 1.00 1 d .
H(1) H 0.3685 0.4529 -0.1779 0.032 Uiso 1.00 1 c R
H(2) H 0.2488 0.2877 0.0098 0.033 Uiso 1.00 1 c R
H(3) H 0.1834 0.6132 -0.0032 0.030 Uiso 1.00 1 c R
H(4) H 0.3812 0.6383 -0.1758 0.040 Uiso 1.00 1 c R
H(5) H 0.1959 0.6744 -0.1786 0.040 Uiso 1.00 1 c R
H(6) H 0.0399 0.8223 -0.1010 0.032 Uiso 1.00 1 c R
H(7) H 0.3766 0.8746 -0.0020 0.051 Uiso 1.00 1 c R
H(8) H 0.4958 0.7194 -0.0737 0.051 Uiso 1.00 1 c R
H(9) H 0.3853 0.2697 -0.1796 0.044 Uiso 1.00 1 c R
H(10) H 0.4525 0.1986 -0.1047 0.044 Uiso 1.00 1 c R
H(11) H 0.3053 0.0703 -0.0449 0.036 Uiso 1.00 1 c R
H(12) H -0.1183 0.2146 -0.1155 0.043 Uiso 1.00 1 c R
H(13) H 0.0532 0.3220 -0.1759 0.043 Uiso 1.00 1 c R
H(14) H 0.0341 0.5148 0.0913 0.033 Uiso 1.00 1 c R
H(15) H 0.0868 0.3843 0.1011 0.033 Uiso 1.00 1 c R
H(16) H 0.2384 0.2995 0.2094 0.030 Uiso 1.00 1 c R
H(17) H 0.3899 0.5400 0.2540 0.034 Uiso 1.00 1 c R
H(18) H 0.2666 0.5992 0.1346 0.035 Uiso 1.00 1 c R
H(19) H -0.1173 0.7900 0.3205 0.037 Uiso 1.00 1 c R
H(20) H 0.0761 1.0342 0.3192 0.038 Uiso 1.00 1 c R
H(21) H 0.1579 0.7838 0.4832 0.038 Uiso 1.00 1 c R
H(22) H -0.0463 0.6727 0.4954 0.036 Uiso 1.00 1 c R
H(23) H -0.0928 0.6505 0.4188 0.036 Uiso 1.00 1 c R
H(24) H 0.1095 0.5044 0.3511 0.030 Uiso 1.00 1 c R
H(25) H 0.4412 0.4058 0.4937 0.036 Uiso 1.00 1 c R
H(26) H 0.2467 0.5694 0.5349 0.039 Uiso 1.00 1 c R
H(27) H -0.0495 1.0247 0.2127 0.045 Uiso 1.00 1 c R
H(28) H -0.1110 0.9222 0.2080 0.045 Uiso 1.00 1 c R
H(29) H -0.2429 1.1808 0.2869 0.032 Uiso 1.00 1 c R
H(30) H -0.6293 1.1025 0.2737 0.040 Uiso 1.00 1 c R
H(31) H -0.4105 0.9515 0.2327 0.045 Uiso 1.00 1 c R
H(32) H 0.2465 1.0323 0.4065 0.047 Uiso 1.00 1 c R
H(33) H 0.1486 1.0163 0.4817 0.047 Uiso 1.00 1 c R
H(34) H 0.2800 0.8510 0.5774 0.036 Uiso 1.00 1 c R
H(35) H 0.7128 0.7942 0.4953 0.043 Uiso 1.00 1 c R
H(36) H 0.5416 0.9164 0.4016 0.045 Uiso 1.00 1 c R

loop_
_atom_site_aniso_label
_atom_site_aniso_U_11
_atom_site_aniso_U_22
_atom_site_aniso_U_33
_atom_site_aniso_U_12
_atom_site_aniso_U_13
_atom_site_aniso_U_23
Cu(1) 0.0321(2) 0.0178(2) 0.0359(2) -0.00465(18) 0.00669(19) -0.00606(19)
Cu(2) 0.02310(16) 0.02130(16) 0.01966(15) 0.00037(12) -0.00464(11) -0.00068(12)
O(1) 0.0256(10) 0.0476(12) 0.0601(14) -0.0113(9) -0.0028(9) -0.0128(11)
O(2) 0.085(3) 0.108(3) 0.262(7) -0.030(2) 0.016(3) -0.047(4)
O(3) 0.041(3) 0.063(3) 0.053(3) -0.011(2) -0.010(2) 0.007(2)
O(11) 0.0406(12) 0.0411(12) 0.0691(16) -0.0176(10) -0.0044(11) -0.0016(11)
O(12) 0.0323(13) 0.0792(19) 0.092(2) -0.0129(12) 0.0044(13) -0.0294(17)
O(13) 0.0581(15) 0.0351(12) 0.0784(18) -0.0053(11) -0.0193(13) -0.0137(12)
O(21) 0.0402(14) 0.131(2) 0.0460(14) -0.0136(16) 0.0112(11) -0.0001(16)
O(22) 0.091(2) 0.129(2) 0.0379(13) -0.071(2) -0.0054(13) -0.0038(16)
O(23) 0.0297(12) 0.0539(14) 0.0852(18) -0.0156(10) -0.0174(11) 0.0207(13)
O(31) 0.089(4) 0.126(4) 0.108(4) -0.043(3) -0.017(3) -0.008(3)
O(31B) 0.127(4) 0.143(4) 0.113(3) -0.033(3) -0.021(3) -0.037(3)
O(31C) 0.021(4) 0.018(4) 0.022(4) -0.011(3) -0.002(3) 0.003(3)
O(32) 0.112(3) 0.072(2) 0.107(3) -0.056(2) 0.000(2) -0.011(2)
O(32B) 0.124(7) 0.123(7) 0.128(7) -0.061(5) -0.007(4) -0.018(4)
O(32C) 0.112(3) 0.072(2) 0.107(3) -0.056(2) 0.000(2) -0.011(2)
O(33) 0.105(4) 0.088(4) 0.101(4) -0.067(3) -0.007(3) -0.021(3)
O(33B) 0.125(7) 0.097(6) 0.104(6) -0.041(4) -0.004(4) -0.019(4)
O(33C) 0.060(7) 0.073(7) 0.076(7) -0.018(4) 0.003(4) -0.005(4)
N(1) 0.0320(13) 0.0386(13) 0.0415(13) -0.0062(10) -0.0069(10) -0.0059(11)
N(2) 0.0250(11) 0.0361(12) 0.0364(12) -0.0091(9) 0.0001(9) 0.0015(10)
N(3) 0.127(4) 0.143(4) 0.113(3) -0.033(3) -0.021(3) -0.037(3)
N(3B) 0.059(4) 0.038(3) 0.034(2) -0.015(2) -0.006(2) -0.006(2)
N(3C) 0.059(4) 0.038(3) 0.034(2) -0.015(2) -0.006(2) -0.006(2)
N(11) 0.0305(11) 0.0196(10) 0.0292(11) -0.0045(8) 0.0053(9) -0.0029(8)
N(12) 0.0267(11) 0.0207(10) 0.0382(12) -0.0044(8) 0.0027(9) -0.0065(9)
N(31) 0.0430(13) 0.0222(10) 0.0307(11) -0.0118(9) 0.0038(9) -0.0066(9)
N(32) 0.0355(12) 0.0204(10) 0.0312(11) -0.0057(9) 0.0031(9) -0.0050(9)
N(41) 0.0249(10) 0.0270(10) 0.0200(9) -0.0070(8) -0.0033(8) 0.0009(8)
N(42) 0.0249(10) 0.0239(10) 0.0203(9) -0.0038(8) -0.0046(8) 0.0003(8)
N(111) 0.0224(10) 0.0231(10) 0.0268(10) -0.0000(8) -0.0018(8) -0.0012(8)
N(112) 0.0235(10) 0.0231(10) 0.0232(10) -0.0020(8) -0.0033(8) -0.0022(8)
N(131) 0.0321(12) 0.0259(10) 0.0209(9) 0.0035(9) -0.0074(8) -0.0028(8)
N(132) 0.0293(11) 0.0234(10) 0.0219(9) -0.0024(8) -0.0038(8) -0.0022(8)
N(151) 0.0303(12) 0.0271(11) 0.0294(11) -0.0029(9) -0.0091(9) 0.0040(9)
N(152) 0.0243(10) 0.0247(10) 0.0239(10) 0.0009(8) -0.0041(8) 0.0001(8)
C(1) 0.0259(12) 0.0215(11) 0.0250(11) -0.0052(9) -0.0004(9) -0.0010(9)
C(2) 0.0272(12) 0.0266(12) 0.0253(12) -0.0077(10) 0.0027(9) -0.0041(10)
C(3) 0.0295(13) 0.0245(12) 0.0299(13) -0.0081(10) 0.0013(10) -0.0052(10)
C(4) 0.0312(13) 0.0246(12) 0.0273(12) -0.0098(10) -0.0017(10) 0.0001(10)
C(5) 0.0212(11) 0.0289(12) 0.0215(11) -0.0055(9) -0.0041(9) -0.0006(10)
C(6) 0.0259(12) 0.0226(11) 0.0232(11) -0.0025(9) -0.0026(9) -0.0037(9)
C(11) 0.0490(17) 0.0239(12) 0.0245(12) -0.0083(12) 0.0063(11) -0.0029(10)
C(12) 0.0279(13) 0.0201(11) 0.0313(13) -0.0058(9) 0.0027(10) -0.0021(10)
C(13) 0.0307(15) 0.0326(15) 0.066(2) -0.0064(12) -0.0097(14) -0.0158(15)
C(14) 0.0247(14) 0.0346(15) 0.067(2) -0.0018(11) -0.0007(13) -0.0143(15)
C(31) 0.0437(16) 0.0290(14) 0.0393(15) -0.0156(12) 0.0114(12) -0.0095(12)
C(32) 0.0379(14) 0.0215(12) 0.0292(13) -0.0074(10) 0.0018(11) -0.0056(10)
C(33) 0.0396(16) 0.0239(13) 0.0414(15) -0.0044(11) -0.0035(12) -0.0062(12)
C(34) 0.0516(18) 0.0215(12) 0.0333(14) -0.0091(12) -0.0051(12) -0.0024(11)
C(51) 0.0261(12) 0.0347(13) 0.0206(11) -0.0088(10) -0.0052(9) 0.0001(10)
C(52) 0.0280(12) 0.0249(12) 0.0208(11) -0.0067(10) -0.0037(9) 0.0006(9)
C(53) 0.0305(13) 0.0269(12) 0.0276(12) -0.0096(10) -0.0037(10) -0.0001(10)
C(54) 0.0341(14) 0.0250(12) 0.0291(13) -0.0109(10) -0.0046(10) 0.0040(10)
C(101) 0.0221(12) 0.0254(12) 0.0283(12) 0.0046(9) 0.0012(9) -0.0052(10)
C(102) 0.0258(13) 0.0316(13) 0.0295(13) 0.0043(10) -0.0045(10) -0.0075(11)
C(103) 0.0288(13) 0.0294(13) 0.0231(12) 0.0083(10) -0.0035(10) -0.0043(10)
C(104) 0.0308(14) 0.0254(12) 0.0276(12) 0.0047(10) -0.0030(10) 0.0033(10)
C(105) 0.0276(13) 0.0271(13) 0.0321(13) 0.0022(10) -0.0082(10) 0.0006(11)
C(106) 0.0293(13) 0.0271(13) 0.0298(13) 0.0018(10) -0.0087(10) 0.0041(11)
C(111) 0.0225(12) 0.0269(12) 0.0351(13) 0.0017(10) 0.0006(10) -0.0027(11)
C(112) 0.0233(12) 0.0252(12) 0.0249(11) -0.0026(9) -0.0051(9) -0.0015(10)
C(113) 0.0276(13) 0.0303(13) 0.0299(13) -0.0005(10) -0.0115(10) -0.0049(11)
C(114) 0.0359(14) 0.0291(13) 0.0287(13) -0.0011(11) -0.0092(11) -0.0067(11)
C(131) 0.0380(15) 0.0397(15) 0.0208(12) 0.0117(12) -0.0051(10) -0.0063(11)
C(132) 0.0268(12) 0.0242(12) 0.0241(11) -0.0007(10) -0.0047(9) -0.0020(10)
C(133) 0.0333(14) 0.0348(14) 0.0333(14) -0.0088(11) -0.0078(11) -0.0067(12)
C(134) 0.0450(17) 0.0303(14) 0.0379(15) -0.0072(12) -0.0117(13) -0.0085(12)
C(151) 0.0406(16) 0.0265(13) 0.0456(16) -0.0012(12) -0.0212(13) 0.0074(12)
C(152) 0.0241(12) 0.0329(13) 0.0270(12) -0.0020(10) -0.0029(10) 0.0027(11)
C(153) 0.0272(13) 0.0386(15) 0.0309(13) 0.0014(11) 0.0040(10) 0.0019(12)
C(154) 0.0416(16) 0.0404(16) 0.0261(13) -0.0086(13) 0.0000(11) 0.0051(12)

loop_
_atom_type_symbol
_atom_type_description
_atom_type_scat_dispersion_real
_atom_type_scat_dispersion_imag
_atom_type_scat_source
Cu Cu 0.320 1.265
;
International Tables for Crystallography
(1992, Vol. C, Tables 4.2.6.8 and 6.1.1.4)
;
O O 0.011 0.006
;
International Tables for Crystallography
(1992, Vol. C, Tables 4.2.6.8 and 6.1.1.4)
;
N N 0.006 0.003
;
International Tables for Crystallography
(1992, Vol. C, Tables 4.2.6.8 and 6.1.1.4)
;
C C 0.003 0.002
;
International Tables for Crystallography
(1992, Vol. C, Tables 4.2.6.8 and 6.1.1.4)
;
H H 0.000 0.000
;
International Tables for Crystallography
(1992, Vol. C, Table 6.1.1.4)
;

loop_
_geom_angle_atom_site_label_1
_geom_angle_atom_site_label_2
_geom_angle_atom_site_label_3
_geom_angle
_geom_angle_publ_flag
_geom_angle_site_symmetry_1
_geom_angle_site_symmetry_3
N(12) Cu(1) N(12) 180.00(14) yes . 2_575
N(12) Cu(1) N(32) 90.89(8) yes . 1_565
N(12) Cu(1) N(32) 89.11(8) yes . 2_565
N(12) Cu(1) N(32) 89.11(8) yes 2_575 1_565
N(12) Cu(1) N(32) 90.89(8) yes 2_575 2_565
N(32) Cu(1) N(32) 180.00(13) yes 1_565 2_565
N(42) Cu(2) N(112) 90.76(8) yes . .
N(42) Cu(2) N(132) 90.63(8) yes . 1_645
N(42) Cu(2) N(152) 173.43(10) yes . 2_666
N(112) Cu(2) N(132) 177.58(9) yes . 1_645
N(112) Cu(2) N(152) 90.49(8) yes . 2_666
N(132) Cu(2) N(152) 87.91(8) yes 1_645 2_666
O(3) O(31) N(3) 145.1(8) yes . .
O(11) N(1) O(12) 119.0(2) yes . .
O(11) N(1) O(13) 121.3(2) yes . .
O(12) N(1) O(13) 119.4(3) yes . .
O(21) N(2) O(22) 118.3(2) yes . .
O(21) N(2) O(23) 121.0(2) yes . .
O(22) N(2) O(23) 120.6(2) yes . .
O(31) N(3) O(32) 109.5(9) yes . .
O(31) N(3) O(33) 125.3(10) yes . .
O(32) N(3) O(33) 121.3(8) yes . .
O(31B) N(3B) O(32B) 117.3(9) yes . .
O(31B) N(3B) O(33B) 124.7(10) yes . .
O(32B) N(3B) O(33B) 115.5(12) yes . .
O(32B) N(3B) O(33C) 47.6(10) yes . .
O(31C) N(3C) O(32C) 138.0(8) yes . .
O(31C) N(3C) O(33C) 112.9(9) yes . .
O(32C) N(3C) O(33C) 103.0(10) yes . .
O(33) N(3C) O(33B) 64.9(9) yes . .
O(33) N(3C) O(33C) 134.5(9) yes . .
O(33B) N(3C) O(33C) 71.0(11) yes . .
C(11) N(11) C(12) 125.4(2) yes . .
C(11) N(11) C(14) 126.5(2) yes . .
C(12) N(11) C(14) 107.7(2) yes . .
Cu(1) N(12) C(12) 123.04(18) yes . .
Cu(1) N(12) C(13) 130.4(2) yes . .
C(12) N(12) C(13) 106.6(2) yes . .
C(31) N(31) C(32) 125.1(2) yes . .
C(31) N(31) C(34) 125.8(2) yes . .
C(32) N(31) C(34) 107.5(2) yes . .
Cu(1) N(32) C(32) 127.76(17) yes 1_545 .
Cu(1) N(32) C(33) 125.9(2) yes 1_545 .
C(32) N(32) C(33) 106.3(2) yes . .
C(51) N(41) C(52) 124.4(2) yes . .
C(51) N(41) C(54) 127.2(2) yes . .
C(52) N(41) C(54) 107.6(2) yes . .
Cu(2) N(42) C(52) 126.78(18) yes . .
Cu(2) N(42) C(53) 126.69(19) yes . .
C(52) N(42) C(53) 106.5(2) yes . .
C(111) N(111) C(112) 126.2(2) yes . .
C(111) N(111) C(114) 125.9(2) yes . .
C(112) N(111) C(114) 107.9(2) yes . .
Cu(2) N(112) C(112) 127.99(19) yes . .
Cu(2) N(112) C(113) 126.13(15) yes . .
C(112) N(112) C(113) 105.8(2) yes . .
C(131) N(131) C(132) 126.1(2) yes . .
C(131) N(131) C(134) 126.5(2) yes . .
C(132) N(131) C(134) 107.2(2) yes . .
Cu(2) N(132) C(132) 125.6(2) yes 1_465 .
Cu(2) N(132) C(133) 127.07(18) yes 1_465 .
C(132) N(132) C(133) 105.7(2) yes . .
C(151) N(151) C(152) 125.7(2) yes . .
C(151) N(151) C(154) 127.3(2) yes . .
C(152) N(151) C(154) 107.0(2) yes . .
Cu(2) N(152) C(152) 125.86(18) yes 2_666 .
Cu(2) N(152) C(153) 128.33(16) yes 2_666 .
C(152) N(152) C(153) 105.8(2) yes . .
C(2) C(1) C(6) 119.4(2) yes . .
C(2) C(1) C(11) 117.6(2) yes . .
C(6) C(1) C(11) 122.8(2) yes . .
C(1) C(2) C(3) 121.1(2) yes . .
C(2) C(3) C(4) 119.1(2) yes . .
C(2) C(3) C(31) 120.2(2) yes . .
C(4) C(3) C(31) 120.6(2) yes . .
C(3) C(4) C(5) 120.9(2) yes . .
C(4) C(5) C(6) 119.2(2) yes . .
C(4) C(5) C(51) 119.8(2) yes . .
C(6) C(5) C(51) 120.9(2) yes . .
C(1) C(6) C(5) 120.4(2) yes . .
N(11) C(11) C(1) 113.1(2) yes . .
N(11) C(12) N(12) 110.5(2) yes . .
N(12) C(13) C(14) 108.7(3) yes . .
N(11) C(14) C(13) 106.5(2) yes . .
N(31) C(31) C(3) 108.9(2) yes . .
N(31) C(32) N(32) 111.0(2) yes . .
N(32) C(33) C(34) 108.6(2) yes . .
N(31) C(34) C(33) 106.7(2) yes . .
N(41) C(51) C(5) 114.4(2) yes . .
N(41) C(52) N(42) 110.5(2) yes . .
N(42) C(53) C(54) 108.9(2) yes . .
N(41) C(54) C(53) 106.4(2) yes . .
C(102) C(101) C(106) 119.0(2) yes . .
C(102) C(101) C(111) 120.1(2) yes . .
C(106) C(101) C(111) 120.9(2) yes . .
C(101) C(102) C(103) 120.3(2) yes . .
C(102) C(103) C(104) 119.8(2) yes . .
C(102) C(103) C(131) 120.3(2) yes . .
C(104) C(103) C(131) 119.8(2) yes . .
C(103) C(104) C(105) 120.7(2) yes . .
C(104) C(105) C(106) 118.9(2) yes . .
C(104) C(105) C(151) 118.5(2) yes . .
C(106) C(105) C(151) 122.4(2) yes . .
C(101) C(106) C(105) 121.3(2) yes . .
N(111) C(111) C(101) 113.6(2) yes . .
N(111) C(112) N(112) 110.9(2) yes . .
N(112) C(113) C(114) 109.6(2) yes . .
N(111) C(114) C(113) 105.9(2) yes . .
N(131) C(131) C(103) 112.0(2) yes . .
N(131) C(132) N(132) 111.4(2) yes . .
N(132) C(133) C(134) 109.6(2) yes . .
N(131) C(134) C(133) 106.0(2) yes . .
N(151) C(151) C(105) 114.7(2) yes . .
N(151) C(152) N(152) 111.5(2) yes . .
N(152) C(153) C(154) 109.1(2) yes . .
N(151) C(154) C(153) 106.7(2) yes . .
C(1) C(2) H(1) 119.5 no . .
C(3) C(2) H(1) 119.5 no . .
C(3) C(4) H(2) 119.6 no . .
C(5) C(4) H(2) 119.5 no . .
C(1) C(6) H(3) 119.8 no . .
C(5) C(6) H(3) 119.8 no . .
N(11) C(11) H(4) 109.0 no . .
N(11) C(11) H(5) 109.0 no . .
C(1) C(11) H(4) 109.0 no . .
C(1) C(11) H(5) 109.0 no . .
H(4) C(11) H(5) 107.8 no . .
N(11) C(12) H(6) 124.8 no . .
N(12) C(12) H(6) 124.8 no . .
N(12) C(13) H(7) 125.6 no . .
C(14) C(13) H(7) 125.6 no . .
N(11) C(14) H(8) 126.7 no . .
C(13) C(14) H(8) 126.7 no . .
N(31) C(31) H(9) 109.9 no . .
N(31) C(31) H(10) 109.9 no . .
C(3) C(31) H(9) 109.9 no . .
C(3) C(31) H(10) 109.9 no . .
H(9) C(31) H(10) 108.3 no . .
N(31) C(32) H(11) 124.5 no . .
N(32) C(32) H(11) 124.5 no . .
N(32) C(33) H(12) 125.7 no . .
C(34) C(33) H(12) 125.7 no . .
N(31) C(34) H(13) 126.7 no . .
C(33) C(34) H(13) 126.7 no . .
N(41) C(51) H(14) 108.7 no . .
N(41) C(51) H(15) 108.7 no . .
C(5) C(51) H(14) 108.7 no . .
C(5) C(51) H(15) 108.7 no . .
H(14) C(51) H(15) 107.6 no . .
N(41) C(52) H(16) 124.7 no . .
N(42) C(52) H(16) 124.7 no . .
N(42) C(53) H(17) 125.5 no . .
C(54) C(53) H(17) 125.5 no . .
N(41) C(54) H(18) 126.8 no . .
C(53) C(54) H(18) 126.8 no . .
C(101) C(102) H(19) 119.9 no . .
C(103) C(102) H(19) 119.9 no . .
C(103) C(104) H(20) 119.6 no . .
C(105) C(104) H(20) 119.7 no . .
C(101) C(106) H(21) 119.3 no . .
C(105) C(106) H(21) 119.3 no . .
N(111) C(111) H(22) 108.8 no . .
N(111) C(111) H(23) 108.8 no . .
C(101) C(111) H(22) 108.8 no . .
C(101) C(111) H(23) 108.8 no . .
H(22) C(111) H(23) 107.7 no . .
N(111) C(112) H(24) 124.6 no . .
N(112) C(112) H(24) 124.6 no . .
N(112) C(113) H(25) 125.2 no . .
C(114) C(113) H(25) 125.2 no . .
N(111) C(114) H(26) 127.1 no . .
C(113) C(114) H(26) 127.0 no . .
N(131) C(131) H(27) 109.2 no . .
N(131) C(131) H(28) 109.2 no . .
C(103) C(131) H(27) 109.2 no . .
C(103) C(131) H(28) 109.2 no . .
H(27) C(131) H(28) 107.9 no . .
N(131) C(132) H(29) 124.3 no . .
N(132) C(132) H(29) 124.3 no . .
N(132) C(133) H(30) 125.2 no . .
C(134) C(133) H(30) 125.2 no . .
N(131) C(134) H(31) 127.0 no . .
C(133) C(134) H(31) 127.0 no . .
N(151) C(151) H(32) 108.6 no . .
N(151) C(151) H(33) 108.6 no . .
C(105) C(151) H(32) 108.6 no . .
C(105) C(151) H(33) 108.6 no . .
H(32) C(151) H(33) 107.6 no . .
N(151) C(152) H(34) 124.2 no . .
N(152) C(152) H(34) 124.2 no . .
N(152) C(153) H(35) 125.5 no . .
C(154) C(153) H(35) 125.5 no . .
N(151) C(154) H(36) 126.6 no . .
C(153) C(154) H(36) 126.6 no . .

loop_
_geom_bond_atom_site_label_1
_geom_bond_atom_site_label_2
_geom_bond_distance
_geom_bond_publ_flag
_geom_bond_site_symmetry_2
Cu(1) N(12) 1.998(2) yes .
Cu(1) N(12) 1.998(2) yes 2_575
Cu(1) N(32) 1.982(2) yes 1_565
Cu(1) N(32) 1.982(2) yes 2_565
Cu(2) N(42) 1.9973(19) yes .
Cu(2) N(112) 2.009(2) yes .
Cu(2) N(132) 2.021(2) yes 1_645
Cu(2) N(152) 2.012(2) yes 2_666
O(3) O(31) 1.426(9) yes .
O(11) N(1) 1.257(4) yes .
O(12) N(1) 1.237(3) yes .
O(13) N(1) 1.229(3) yes .
O(21) N(2) 1.233(3) yes .
O(22) N(2) 1.231(3) yes .
O(23) N(2) 1.216(3) yes .
O(31) O(31B) 1.193(11) yes .
O(31) N(3) 1.193(11) yes .
O(31B) O(31C) 1.521(13) yes .
O(31B) O(32) 1.192(12) yes .
O(31B) O(32C) 1.192(12) yes .
O(31B) O(33) 1.281(13) yes .
O(31B) N(3B) 1.159(10) yes .
O(31B) N(3C) 1.159(10) yes .
O(31C) O(33) 0.529(16) yes .
O(31C) O(33B) 0.85(2) yes .
O(31C) N(3) 1.521(13) yes .
O(31C) N(3B) 1.142(14) yes .
O(31C) N(3C) 1.142(14) yes .
O(32) O(32B) 1.068(16) yes .
O(32) N(3) 1.192(12) yes .
O(32) N(3B) 1.126(7) yes .
O(32) N(3C) 1.126(7) yes .
O(32B) O(32C) 1.068(16) yes .
O(32B) O(33C) 0.99(2) yes .
O(32B) N(3B) 1.16(2) yes .
O(32B) N(3C) 1.16(2) yes .
O(32C) N(3) 1.192(12) yes .
O(32C) N(3B) 1.126(7) yes .
O(32C) N(3C) 1.126(7) yes .
O(33) O(33B) 1.380(19) yes .
O(33) N(3) 1.281(13) yes .
O(33) N(3B) 1.346(14) yes .
O(33) N(3C) 1.346(14) yes .
O(33B) O(33C) 1.45(2) yes .
O(33B) N(3B) 1.216(12) yes .
O(33B) N(3C) 1.216(12) yes .
O(33C) N(3B) 1.277(13) yes .
O(33C) N(3C) 1.277(13) yes .
N(3) N(3B) 1.159(10) yes .
N(3) N(3C) 1.159(10) yes .
N(11) C(11) 1.457(3) yes .
N(11) C(12) 1.335(3) yes .
N(11) C(14) 1.358(4) yes .
N(12) C(12) 1.320(4) yes .
N(12) C(13) 1.361(3) yes .
N(31) C(31) 1.463(4) yes .
N(31) C(32) 1.340(3) yes .
N(31) C(34) 1.366(3) yes .
N(32) C(32) 1.310(4) yes .
N(32) C(33) 1.385(3) yes .
N(41) C(51) 1.465(3) yes .
N(41) C(52) 1.346(3) yes .
N(41) C(54) 1.373(4) yes .
N(42) C(52) 1.319(3) yes .
N(42) C(53) 1.380(3) yes .
N(111) C(111) 1.473(3) yes .
N(111) C(112) 1.336(3) yes .
N(111) C(114) 1.372(3) yes .
N(112) C(112) 1.324(2) yes .
N(112) C(113) 1.375(3) yes .
N(131) C(131) 1.465(3) yes .
N(131) C(132) 1.342(3) yes .
N(131) C(134) 1.372(4) yes .
N(132) C(132) 1.316(3) yes .
N(132) C(133) 1.374(4) yes .
N(151) C(151) 1.461(3) yes .
N(151) C(152) 1.340(3) yes .
N(151) C(154) 1.364(3) yes .
N(152) C(152) 1.313(3) yes .
N(152) C(153) 1.375(3) yes .
C(1) C(2) 1.387(3) yes .
C(1) C(6) 1.392(3) yes .
C(1) C(11) 1.512(3) yes .
C(2) C(3) 1.382(3) yes .
C(3) C(4) 1.395(3) yes .
C(3) C(31) 1.509(4) yes .
C(4) C(5) 1.386(3) yes .
C(5) C(6) 1.398(3) yes .
C(5) C(51) 1.511(3) yes .
C(13) C(14) 1.358(4) yes .
C(33) C(34) 1.349(4) yes .
C(53) C(54) 1.355(3) yes .
C(101) C(102) 1.397(3) yes .
C(101) C(106) 1.384(4) yes .
C(101) C(111) 1.515(3) yes .
C(102) C(103) 1.392(4) yes .
C(103) C(104) 1.380(4) yes .
C(103) C(131) 1.519(3) yes .
C(104) C(105) 1.395(3) yes .
C(105) C(106) 1.389(4) yes .
C(105) C(151) 1.513(5) yes .
C(113) C(114) 1.354(3) yes .
C(133) C(134) 1.355(3) yes .
C(153) C(154) 1.352(3) yes .
C(2) H(1) 0.950 no .
C(4) H(2) 0.950 no .
C(6) H(3) 0.950 no .
C(11) H(4) 0.990 no .
C(11) H(5) 0.990 no .
C(12) H(6) 0.950 no .
C(13) H(7) 0.950 no .
C(14) H(8) 0.950 no .
C(31) H(9) 0.990 no .
C(31) H(10) 0.990 no .
C(32) H(11) 0.950 no .
C(33) H(12) 0.950 no .
C(34) H(13) 0.950 no .
C(51) H(14) 0.990 no .
C(51) H(15) 0.990 no .
C(52) H(16) 0.950 no .
C(53) H(17) 0.950 no .
C(54) H(18) 0.950 no .
C(102) H(19) 0.950 no .
C(104) H(20) 0.950 no .
C(106) H(21) 0.950 no .
C(111) H(22) 0.990 no .
C(111) H(23) 0.990 no .
C(112) H(24) 0.950 no .
C(113) H(25) 0.950 no .
C(114) H(26) 0.950 no .
C(131) H(27) 0.990 no .
C(131) H(28) 0.990 no .
C(132) H(29) 0.950 no .
C(133) H(30) 0.950 no .
C(134) H(31) 0.950 no .
C(151) H(32) 0.990 no .
C(151) H(33) 0.990 no .
C(152) H(34) 0.950 no .
C(153) H(35) 0.950 no .
C(154) H(36) 0.950 no .

loop_
_geom_contact_atom_site_label_1
_geom_contact_atom_site_label_2
_geom_contact_distance
_geom_contact_site_symmetry_2
Cu(1) O(11) 2.607(2) 1_565
Cu(1) O(11) 2.607(2) 2_565
Cu(1) N(1) 3.509(2) 1_565
Cu(1) N(1) 3.509(2) 2_565
Cu(2) O(1) 2.340(2) .
Cu(2) O(23) 2.706(2) .
O(1) Cu(2) 2.340(2) .
O(1) O(21) 2.773(3) 1_655
O(1) O(22) 3.421(3) 1_655
O(1) O(31) 3.285(11) 2_666
O(1) O(31B) 3.467(10) 2_666
O(1) O(32) 2.656(5) 2_666
O(1) O(32B) 3.170(16) 2_666
O(1) O(32C) 2.656(5) 2_666
O(1) N(2) 3.484(2) 1_655
O(1) N(3) 3.467(10) 2_666
O(1) N(42) 3.112(3) .
O(1) N(112) 3.069(2) .
O(1) N(132) 3.158(3) 1_645
O(1) N(152) 3.219(3) 2_666
O(1) C(11) 3.566(3) 2_665
O(1) C(53) 3.272(3) .
O(1) C(113) 3.415(3) .
O(1) C(132) 3.200(3) 1_645
O(1) C(152) 3.394(3) 2_666
O(2) O(11) 3.136(5) 1_565
O(2) O(31C) 3.328(14) 2_666
O(2) O(32) 3.593(7) 2_666
O(2) O(32B) 3.126(17) 2_666
O(2) O(32C) 3.593(7) 2_666
O(2) O(33B) 2.724(18) 2_666
O(2) O(33C) 2.744(18) 2_666
O(2) N(3B) 3.242(8) 2_666
O(2) N(3C) 3.242(8) 2_666
O(2) C(31) 3.181(6) 2_665
O(2) C(33) 3.250(7) 2_565
O(2) C(53) 3.466(6) .
O(2) C(54) 3.449(6) .
O(3) O(22) 3.265(7) 2_566
O(3) N(2) 3.456(6) 2_566
O(3) N(41) 3.142(5) 2_566
O(3) N(42) 3.478(5) 2_566
O(3) C(2) 3.411(6) 1_556
O(3) C(34) 3.347(6) 1_556
O(3) C(51) 3.493(5) 2_566
O(3) C(52) 3.160(5) 2_566
O(3) C(54) 3.449(6) 2_566
O(3) C(112) 3.337(6) 2_566
O(11) Cu(1) 2.607(2) 1_545
O(11) O(2) 3.136(5) 1_545
O(11) N(12) 3.296(3) 1_545
O(11) N(12) 3.273(3) 2_565
O(11) N(32) 3.334(3) .
O(11) N(32) 3.215(4) 2_555
O(11) C(12) 3.149(3) 2_565
O(11) C(13) 3.348(4) 1_545
O(11) C(32) 3.442(3) .
O(11) C(33) 3.293(4) 2_555
O(11) C(131) 3.456(3) 1_545
O(12) O(12) 3.429(4) 2_655
O(12) C(13) 3.542(5) 1_545
O(12) C(13) 3.479(4) 2_665
O(12) C(31) 3.458(3) 2_655
O(12) C(32) 3.364(4) .
O(12) C(32) 3.288(3) 2_655
O(13) O(22) 3.571(4) .
O(13) C(4) 3.439(3) .
O(13) C(12) 3.261(4) 2_565
O(13) C(32) 3.533(4) .
O(13) C(52) 3.592(4) .
O(21) O(1) 2.773(3) 1_455
O(21) C(106) 3.236(3) 2_566
O(21) C(152) 3.397(4) 2_566
O(22) O(1) 3.421(3) 1_455
O(22) O(3) 3.265(7) 2_566
O(22) O(13) 3.571(4) .
O(22) C(11) 3.545(4) 2_565
O(22) C(52) 3.197(4) .
O(22) C(104) 3.594(4) 1_545
O(22) C(132) 3.569(5) 1_545
O(23) Cu(2) 2.706(2) .
O(23) N(42) 3.267(3) .
O(23) N(112) 3.322(3) .
O(23) N(132) 3.372(3) 1_645
O(23) N(152) 3.286(3) 2_666
O(23) C(52) 3.292(3) .
O(23) C(112) 3.596(4) .
O(23) C(133) 3.265(3) 1_645
O(23) C(151) 3.370(3) 1_545
O(23) C(153) 3.351(4) 2_666
O(31) O(1) 3.285(11) 2_666
O(31) C(112) 3.459(9) 2_566
O(31B) O(1) 3.467(10) 2_666
O(31C) O(2) 3.328(14) 2_666
O(31C) C(31) 3.259(12) 1_556
O(31C) C(134) 3.435(11) 2_566
O(31C) C(154) 3.339(12) 2_666
O(32) O(1) 2.656(5) 2_666
O(32) O(2) 3.593(7) 2_666
O(32) C(53) 3.471(8) 2_666
O(32B) O(1) 3.170(16) 2_666
O(32B) O(2) 3.126(17) 2_666
O(32B) N(112) 3.478(18) 2_666
O(32B) C(53) 3.32(2) 2_666
O(32B) C(113) 3.461(17) 2_666
O(32C) O(1) 2.656(5) 2_666
O(32C) O(2) 3.593(7) 2_666
O(32C) C(53) 3.471(8) 2_666
O(33) N(31) 3.570(9) 1_556
O(33) C(31) 3.331(10) 1_556
O(33) C(102) 3.215(13) 2_566
O(33) C(134) 3.563(10) 2_566
O(33) C(154) 3.480(10) 2_666
O(33B) O(2) 2.724(18) 2_666
O(33B) C(31) 3.442(15) 1_556
O(33B) C(134) 3.466(14) 2_566
O(33B) C(154) 3.198(16) 2_666
O(33C) O(2) 2.744(18) 2_666
O(33C) C(101) 3.578(12) 2_666
O(33C) C(105) 3.425(14) 2_666
O(33C) C(106) 3.228(13) 2_666
O(33C) C(154) 3.589(19) 2_666
N(1) Cu(1) 3.509(2) 1_545
N(1) N(32) 3.573(3) .
N(1) C(12) 3.596(3) 2_565
N(1) C(32) 3.260(3) .
N(2) O(1) 3.484(2) 1_455
N(2) O(3) 3.456(6) 2_566
N(2) C(52) 3.567(3) .
N(2) C(104) 3.570(3) 1_545
N(3) O(1) 3.467(10) 2_666
N(3B) O(2) 3.242(8) 2_666
N(3C) O(2) 3.242(8) 2_666
N(12) O(11) 3.296(3) 1_565
N(12) O(11) 3.273(3) 2_565
N(31) O(33) 3.570(9) 1_554
N(32) O(11) 3.334(3) .
N(32) O(11) 3.215(4) 2_555
N(32) N(1) 3.573(3) .
N(41) O(3) 3.142(5) 2_566
N(42) O(1) 3.112(3) .
N(42) O(3) 3.478(5) 2_566
N(42) O(23) 3.267(3) .
N(112) O(1) 3.069(2) .
N(112) O(23) 3.322(3) .
N(112) O(32B) 3.478(18) 2_666
N(132) O(1) 3.158(3) 1_465
N(132) O(23) 3.372(3) 1_465
N(132) N(152) 2.800(3) 2_576
N(132) C(152) 3.183(3) 2_576
N(152) O(1) 3.219(3) 2_666
N(152) O(23) 3.286(3) 2_666
N(152) N(132) 2.800(3) 2_576
N(152) C(132) 3.391(3) 2_576
N(152) C(133) 3.573(4) 2_576
C(2) O(3) 3.411(6) 1_554
C(2) C(53) 3.534(3) 2_665
C(4) O(13) 3.439(3) .
C(4) C(14) 3.539(4) 2_665
C(11) O(1) 3.566(3) 2_665
C(11) O(22) 3.545(4) 2_565
C(12) O(11) 3.149(3) 2_565
C(12) O(13) 3.261(4) 2_565
C(12) N(1) 3.596(3) 2_565
C(13) O(11) 3.348(4) 1_565
C(13) O(12) 3.542(5) 1_565
C(13) O(12) 3.479(4) 2_665
C(14) C(4) 3.539(4) 2_665
C(31) O(2) 3.181(6) 2_665
C(31) O(12) 3.458(3) 2_655
C(31) O(31C) 3.259(12) 1_554
C(31) O(33) 3.331(10) 1_554
C(31) O(33B) 3.442(15) 1_554
C(32) O(11) 3.442(3) .
C(32) O(12) 3.364(4) .
C(32) O(12) 3.288(3) 2_655
C(32) O(13) 3.533(4) .
C(32) N(1) 3.260(3) .
C(33) O(2) 3.250(7) 2_565
C(33) O(11) 3.293(4) 2_555
C(34) O(3) 3.347(6) 1_554
C(51) O(3) 3.493(5) 2_566
C(52) O(3) 3.160(5) 2_566
C(52) O(13) 3.592(4) .
C(52) O(22) 3.197(4) .
C(52) O(23) 3.292(3) .
C(52) N(2) 3.567(3) .
C(53) O(1) 3.272(3) .
C(53) O(2) 3.466(6) .
C(53) O(32) 3.471(8) 2_666
C(53) O(32B) 3.32(2) 2_666
C(53) O(32C) 3.471(8) 2_666
C(53) C(2) 3.534(3) 2_665
C(54) O(2) 3.449(6) .
C(54) O(3) 3.449(6) 2_566
C(101) O(33C) 3.578(12) 2_666
C(102) O(33) 3.215(13) 2_566
C(104) O(22) 3.594(4) 1_565
C(104) N(2) 3.570(3) 1_565
C(105) O(33C) 3.425(13) 2_666
C(106) O(21) 3.236(3) 2_566
C(106) O(33C) 3.228(13) 2_666
C(112) O(3) 3.337(6) 2_566
C(112) O(23) 3.596(4) .
C(112) O(31) 3.459(9) 2_566
C(113) O(1) 3.415(3) .
C(113) O(32B) 3.461(17) 2_666
C(131) O(11) 3.456(3) 1_565
C(132) O(1) 3.200(3) 1_465
C(132) O(22) 3.569(5) 1_565
C(132) N(152) 3.391(3) 2_576
C(132) C(152) 3.258(3) 2_576
C(133) O(23) 3.265(3) 1_465
C(133) N(152) 3.573(4) 2_576
C(134) O(31C) 3.435(11) 2_566
C(134) O(33) 3.563(10) 2_566
C(134) O(33B) 3.466(14) 2_566
C(151) O(23) 3.370(3) 1_565
C(152) O(1) 3.394(3) 2_666
C(152) O(21) 3.397(4) 2_566
C(152) N(132) 3.183(3) 2_576
C(152) C(132) 3.258(3) 2_576
C(153) O(23) 3.351(4) 2_666
C(154) O(31C) 3.339(12) 2_666
C(154) O(33) 3.480(10) 2_666
C(154) O(33B) 3.198(15) 2_666
C(154) O(33C) 3.589(19) 2_666
Cu(2) H(4) 3.586 2_665
O(1) H(1) 3.405 2_665
O(1) H(4) 2.989 2_665
O(1) H(5) 3.206 2_665
O(1) H(17) 2.919 .
O(1) H(25) 3.270 .
O(1) H(26) 2.985 2_666
O(1) H(29) 2.660 1_645
O(1) H(34) 3.028 2_666
O(2) H(1) 3.553 2_665
O(2) H(9) 2.692 2_665
O(2) H(10) 2.814 2_665
O(2) H(12) 2.444 2_565
O(2) H(17) 2.936 .
O(2) H(18) 2.917 .
O(3) H(1) 3.122 1_556
O(3) H(5) 3.568 1_556
O(3) H(9) 3.594 1_556
O(3) H(13) 2.435 1_556
O(3) H(14) 3.136 2_566
O(3) H(15) 3.539 2_566
O(3) H(16) 3.441 2_566
O(3) H(23) 3.596 2_566
O(3) H(24) 2.391 2_566
O(11) H(6) 2.556 2_565
O(11) H(7) 2.862 1_545
O(11) H(10) 3.534 2_655
O(11) H(11) 3.042 .
O(11) H(12) 2.910 2_555
O(11) H(27) 2.694 1_545
O(11) H(28) 3.367 1_545
O(12) H(2) 3.539 .
O(12) H(7) 2.653 1_545
O(12) H(7) 2.970 2_665
O(12) H(10) 2.629 2_655
O(12) H(11) 2.572 .
O(12) H(11) 2.575 2_655
O(12) H(31) 3.191 1_645
O(13) H(2) 2.528 .
O(13) H(6) 2.326 2_565
O(13) H(8) 3.450 2_665
O(13) H(11) 3.238 .
O(13) H(15) 2.918 .
O(13) H(16) 2.822 .
O(13) H(27) 3.531 1_545
O(13) H(30) 3.199 1_645
O(21) H(20) 3.177 1_545
O(21) H(21) 2.472 2_566
O(21) H(22) 2.902 2_566
O(21) H(26) 2.818 2_566
O(21) H(29) 2.921 1_545
O(21) H(32) 3.447 1_545
O(21) H(33) 3.487 1_545
O(21) H(34) 2.606 2_566
O(22) H(5) 2.563 2_565
O(22) H(6) 3.594 2_565
O(22) H(15) 3.561 .
O(22) H(16) 2.526 .
O(22) H(20) 2.697 1_545
O(22) H(27) 3.494 1_545
O(22) H(29) 2.656 1_545
O(22) H(30) 3.265 1_645
O(23) H(16) 2.856 .
O(23) H(20) 3.120 1_545
O(23) H(22) 3.072 2_566
O(23) H(24) 3.373 .
O(23) H(30) 2.677 1_645
O(23) H(32) 2.528 1_545
O(23) H(33) 3.373 1_545
O(23) H(35) 2.931 2_666
O(31) H(1) 3.156 1_556
O(31) H(9) 3.303 1_556
O(31) H(13) 3.065 1_556
O(31) H(19) 3.225 2_566
O(31) H(23) 2.730 2_566
O(31) H(24) 2.664 2_566
O(31) H(26) 3.180 .
O(31B) H(1) 3.131 1_556
O(31B) H(9) 2.800 1_556
O(31B) H(13) 3.471 1_556
O(31B) H(19) 3.071 2_566
O(31B) H(23) 2.857 2_566
O(31B) H(25) 3.540 .
O(31B) H(26) 3.372 .
O(31C) H(9) 2.338 1_556
O(31C) H(19) 2.730 2_566
O(31C) H(23) 3.397 2_566
O(31C) H(31) 2.721 2_566
O(31C) H(36) 2.905 2_666
O(32) H(1) 2.752 1_556
O(32) H(9) 3.014 1_556
O(32) H(17) 2.565 2_666
O(32) H(25) 3.401 .
O(32) H(26) 3.257 .
O(32B) H(1) 3.365 1_556
O(32B) H(9) 3.372 1_556
O(32B) H(17) 2.388 2_666
O(32B) H(25) 3.153 .
O(32C) H(1) 2.752 1_556
O(32C) H(9) 3.014 1_556
O(32C) H(17) 2.565 2_666
O(32C) H(25) 3.401 .
O(32C) H(26) 3.257 .
O(33) H(9) 2.449 1_556
O(33) H(13) 3.305 1_556
O(33) H(19) 2.315 2_566
O(33) H(23) 2.964 2_566
O(33) H(31) 2.885 2_566
O(33) H(36) 3.046 2_666
O(33B) H(9) 2.516 1_556
O(33B) H(19) 3.473 2_566
O(33B) H(31) 2.758 2_566
O(33B) H(36) 2.820 2_666
O(33C) H(9) 3.387 1_556
O(33C) H(17) 2.958 2_666
O(33C) H(21) 3.380 2_666
O(33C) H(25) 3.329 .
O(33C) H(36) 3.577 2_666
N(1) H(2) 3.255 .
N(1) H(6) 2.775 2_565
N(1) H(7) 3.115 1_545
N(1) H(10) 3.451 2_655
N(1) H(11) 2.736 .
N(1) H(27) 3.426 1_545
N(1) H(30) 3.530 1_645
N(2) H(16) 3.038 .
N(2) H(20) 2.767 1_545
N(2) H(21) 3.563 2_566
N(2) H(22) 3.347 2_566
N(2) H(29) 3.159 1_545
N(2) H(30) 3.306 1_645
N(2) H(32) 3.037 1_545
N(2) H(34) 3.572 2_566
N(3) H(1) 3.131 1_556
N(3) H(9) 2.800 1_556
N(3) H(13) 3.471 1_556
N(3) H(19) 3.071 2_566
N(3) H(23) 2.857 2_566
N(3) H(25) 3.540 .
N(3) H(26) 3.372 .
N(3B) H(1) 3.358 1_556
N(3B) H(9) 2.757 1_556
N(3B) H(17) 3.202 2_666
N(3B) H(19) 3.582 2_566
N(3B) H(23) 3.555 2_566
N(3B) H(25) 3.311 .
N(3B) H(36) 3.503 2_666
N(3C) H(1) 3.358 1_556
N(3C) H(9) 2.757 1_556
N(3C) H(17) 3.202 2_666
N(3C) H(19) 3.582 2_566
N(3C) H(23) 3.555 2_566
N(3C) H(25) 3.311 .
N(3C) H(36) 3.503 2_666
N(41) H(4) 3.445 2_665
N(41) H(8) 3.147 2_665
N(42) H(4) 2.778 2_665
N(111) H(22) 3.450 2_566
N(112) H(22) 3.240 2_566
N(131) H(34) 3.557 2_576
N(131) H(36) 3.556 1_455
N(132) H(34) 3.003 2_576
N(152) H(29) 3.533 2_576
C(2) H(17) 3.301 2_665
C(2) H(18) 3.519 2_665
C(3) H(8) 3.467 2_665
C(4) H(8) 2.778 2_665
C(5) H(8) 3.092 2_665
C(13) H(10) 3.249 2_665
C(14) H(2) 3.405 2_665
C(31) H(7) 3.400 2_665
C(51) H(8) 3.471 2_665
C(52) H(4) 3.200 2_665
C(52) H(8) 3.211 2_665
C(53) H(1) 2.900 2_665
C(53) H(4) 2.772 2_665
C(54) H(1) 3.306 2_665
C(54) H(4) 3.211 2_665
C(101) H(33) 3.559 2_576
C(101) H(35) 3.023 1_455
C(102) H(35) 3.407 1_455
C(105) H(33) 3.095 2_576
C(106) H(33) 3.068 2_576
C(111) H(35) 2.739 1_455
C(112) H(22) 3.205 2_566
C(113) H(22) 3.492 2_566
C(113) H(23) 3.360 2_566
C(114) H(23) 3.283 2_566
C(132) H(34) 2.719 2_576
C(133) H(32) 3.294 1_455
C(133) H(36) 3.084 1_455
C(134) H(36) 2.993 1_455
C(151) H(33) 3.455 2_576
C(151) H(35) 3.552 2_676
C(152) H(29) 3.218 2_576
C(153) H(22) 3.172 1_655
C(153) H(23) 3.350 1_655
C(153) H(32) 3.373 2_676
C(153) H(33) 3.577 2_676
H(1) O(1) 3.405 2_665
H(1) O(2) 3.553 2_665
H(1) O(3) 3.122 1_554
H(1) O(31) 3.156 1_554
H(1) O(31B) 3.131 1_554
H(1) O(32) 2.752 1_554
H(1) O(32B) 3.365 1_554
H(1) O(32C) 2.752 1_554
H(1) N(3) 3.131 1_554
H(1) N(3B) 3.358 1_554
H(1) N(3C) 3.358 1_554
H(1) C(53) 2.900 2_665
H(1) C(54) 3.306 2_665
H(1) H(17) 2.502 2_665
H(1) H(18) 3.306 2_665
H(2) O(12) 3.539 .
H(2) O(13) 2.528 .
H(2) N(1) 3.255 .
H(2) C(14) 3.405 2_665
H(2) H(7) 3.402 2_665
H(2) H(8) 2.655 2_665
H(4) Cu(2) 3.586 2_665
H(4) O(1) 2.989 2_665
H(4) N(41) 3.445 2_665
H(4) N(42) 2.778 2_665
H(4) C(52) 3.200 2_665
H(4) C(53) 2.772 2_665
H(4) C(54) 3.211 2_665
H(4) H(17) 3.036 2_665
H(5) O(1) 3.206 2_665
H(5) O(3) 3.568 1_554
H(5) O(22) 2.563 2_565
H(6) O(11) 2.556 2_565
H(6) O(13) 2.326 2_565
H(6) O(22) 3.594 2_565
H(6) N(1) 2.775 2_565
H(7) O(11) 2.862 1_565
H(7) O(12) 2.653 1_565
H(7) O(12) 2.970 2_665
H(7) N(1) 3.115 1_565
H(7) C(31) 3.400 2_665
H(7) H(2) 3.402 2_665
H(7) H(10) 2.508 2_665
H(7) H(11) 3.371 2_665
H(8) O(13) 3.450 2_665
H(8) N(41) 3.147 2_665
H(8) C(3) 3.467 2_665
H(8) C(4) 2.778 2_665
H(8) C(5) 3.092 2_665
H(8) C(51) 3.471 2_665
H(8) C(52) 3.211 2_665
H(8) H(2) 2.655 2_665
H(8) H(16) 3.289 2_665
H(9) O(2) 2.692 2_665
H(9) O(3) 3.594 1_554
H(9) O(31) 3.303 1_554
H(9) O(31B) 2.800 1_554
H(9) O(31C) 2.338 1_554
H(9) O(32) 3.014 1_554
H(9) O(32B) 3.372 1_554
H(9) O(32C) 3.014 1_554
H(9) O(33) 2.449 1_554
H(9) O(33B) 2.516 1_554
H(9) O(33C) 3.387 1_554
H(9) N(3) 2.800 1_554
H(9) N(3B) 2.757 1_554
H(9) N(3C) 2.757 1_554
H(10) O(2) 2.814 2_665
H(10) O(11) 3.534 2_655
H(10) O(12) 2.629 2_655
H(10) N(1) 3.451 2_655
H(10) C(13) 3.249 2_665
H(10) H(7) 2.508 2_665
H(11) O(11) 3.042 .
H(11) O(12) 2.572 .
H(11) O(12) 2.575 2_655
H(11) O(13) 3.238 .
H(11) N(1) 2.736 .
H(11) H(7) 3.371 2_665
H(12) O(2) 2.444 2_565
H(12) O(11) 2.910 2_555
H(13) O(3) 2.435 1_554
H(13) O(31) 3.065 1_554
H(13) O(31B) 3.471 1_554
H(13) O(33) 3.305 1_554
H(13) N(3) 3.471 1_554
H(14) O(3) 3.136 2_566
H(15) O(3) 3.539 2_566
H(15) O(13) 2.918 .
H(15) O(22) 3.561 .
H(16) O(3) 3.441 2_566
H(16) O(13) 2.822 .
H(16) O(22) 2.526 .
H(16) O(23) 2.856 .
H(16) N(2) 3.038 .
H(16) H(8) 3.289 2_665
H(17) O(1) 2.919 .
H(17) O(2) 2.936 .
H(17) O(32) 2.565 2_666
H(17) O(32B) 2.388 2_666
H(17) O(32C) 2.565 2_666
H(17) O(33C) 2.958 2_666
H(17) N(3B) 3.202 2_666
H(17) N(3C) 3.202 2_666
H(17) C(2) 3.301 2_665
H(17) H(1) 2.502 2_665
H(17) H(4) 3.036 2_665
H(18) O(2) 2.917 .
H(18) C(2) 3.519 2_665
H(18) H(1) 3.306 2_665
H(19) O(31) 3.225 2_566
H(19) O(31B) 3.071 2_566
H(19) O(31C) 2.730 2_566
H(19) O(33) 2.315 2_566
H(19) O(33B) 3.473 2_566
H(19) N(3) 3.071 2_566
H(19) N(3B) 3.582 2_566
H(19) N(3C) 3.582 2_566
H(19) H(35) 3.443 1_455
H(19) H(36) 3.349 1_455
H(20) O(21) 3.177 1_565
H(20) O(22) 2.697 1_565
H(20) O(23) 3.120 1_565
H(20) N(2) 2.767 1_565
H(20) H(30) 3.058 1_655
H(21) O(21) 2.472 2_566
H(21) O(33C) 3.380 2_666
H(21) N(2) 3.563 2_566
H(21) H(33) 3.257 2_576
H(22) O(21) 2.902 2_566
H(22) O(23) 3.072 2_566
H(22) N(2) 3.347 2_566
H(22) N(111) 3.450 2_566
H(22) N(112) 3.240 2_566
H(22) C(112) 3.205 2_566
H(22) C(113) 3.492 2_566
H(22) C(153) 3.172 1_455
H(22) H(24) 3.497 2_566
H(22) H(35) 2.267 1_455
H(23) O(3) 3.596 2_566
H(23) O(31) 2.730 2_566
H(23) O(31B) 2.857 2_566
H(23) O(31C) 3.397 2_566
H(23) O(33) 2.964 2_566
H(23) N(3) 2.857 2_566
H(23) N(3B) 3.555 2_566
H(23) N(3C) 3.555 2_566
H(23) C(113) 3.360 2_566
H(23) C(114) 3.283 2_566
H(23) C(153) 3.350 1_455
H(23) H(26) 3.496 2_566
H(23) H(35) 2.621 1_455
H(24) O(3) 2.391 2_566
H(24) O(23) 3.373 .
H(24) O(31) 2.664 2_566
H(24) H(22) 3.497 2_566
H(25) O(1) 3.270 .
H(25) O(31B) 3.540 .
H(25) O(32) 3.401 .
H(25) O(32B) 3.153 .
H(25) O(32C) 3.401 .
H(25) O(33C) 3.329 .
H(25) N(3) 3.540 .
H(25) N(3B) 3.311 .
H(25) N(3C) 3.311 .
H(26) O(1) 2.985 2_666
H(26) O(21) 2.818 2_566
H(26) O(31) 3.180 .
H(26) O(31B) 3.372 .
H(26) O(32) 3.257 .
H(26) O(32C) 3.257 .
H(26) N(3) 3.372 .
H(26) H(23) 3.496 2_566
H(27) O(11) 2.694 1_565
H(27) O(13) 3.531 1_565
H(27) O(22) 3.494 1_565
H(27) N(1) 3.426 1_565
H(28) O(11) 3.367 1_565
H(29) O(1) 2.660 1_465
H(29) O(21) 2.921 1_565
H(29) O(22) 2.656 1_565
H(29) N(2) 3.159 1_565
H(29) N(152) 3.533 2_576
H(29) C(152) 3.218 2_576
H(29) H(34) 2.489 2_576
H(30) O(13) 3.199 1_465
H(30) O(22) 3.265 1_465
H(30) O(23) 2.677 1_465
H(30) N(1) 3.530 1_465
H(30) N(2) 3.306 1_465
H(30) H(20) 3.058 1_455
H(30) H(32) 2.750 1_455
H(30) H(36) 3.245 1_455
H(31) O(12) 3.191 1_465
H(31) O(31C) 2.721 2_566
H(31) O(33) 2.885 2_566
H(31) O(33B) 2.758 2_566
H(31) H(36) 3.094 1_455
H(32) O(21) 3.447 1_565
H(32) O(23) 2.528 1_565
H(32) N(2) 3.037 1_565
H(32) C(133) 3.294 1_655
H(32) C(153) 3.373 2_676
H(32) H(30) 2.750 1_655
H(32) H(35) 3.203 2_676
H(33) O(21) 3.487 1_565
H(33) O(23) 3.373 1_565
H(33) C(101) 3.559 2_576
H(33) C(105) 3.095 2_576
H(33) C(106) 3.068 2_576
H(33) C(151) 3.455 2_576
H(33) C(153) 3.577 2_676
H(33) H(21) 3.257 2_576
H(33) H(33) 2.847 2_576
H(33) H(35) 3.164 2_676
H(34) O(1) 3.028 2_666
H(34) O(21) 2.606 2_566
H(34) N(2) 3.572 2_566
H(34) N(131) 3.557 2_576
H(34) N(132) 3.003 2_576
H(34) C(132) 2.719 2_576
H(34) H(29) 2.489 2_576
H(35) O(23) 2.931 2_666
H(35) C(101) 3.023 1_655
H(35) C(102) 3.407 1_655
H(35) C(111) 2.739 1_655
H(35) C(151) 3.552 2_676
H(35) H(19) 3.443 1_655
H(35) H(22) 2.267 1_655
H(35) H(23) 2.621 1_655
H(35) H(32) 3.203 2_676
H(35) H(33) 3.164 2_676
H(36) O(31C) 2.905 2_666
H(36) O(33) 3.046 2_666
H(36) O(33B) 2.820 2_666
H(36) O(33C) 3.577 2_666
H(36) N(3B) 3.503 2_666
H(36) N(3C) 3.503 2_666
H(36) N(131) 3.556 1_655
H(36) C(133) 3.084 1_655
H(36) C(134) 2.993 1_655
H(36) H(19) 3.349 1_655
H(36) H(30) 3.245 1_655
H(36) H(31) 3.094 1_655

loop_
_geom_torsion_atom_site_label_1
_geom_torsion_atom_site_label_2
_geom_torsion_atom_site_label_3
_geom_torsion_atom_site_label_4
_geom_torsion
_geom_torsion_site_symmetry_1
_geom_torsion_site_symmetry_3
_geom_torsion_site_symmetry_4
N(12) Cu(1) N(32) C(32) -53.6 . 1_565 1_565
N(12) Cu(1) N(32) C(33) 129.6 . 1_565 1_565
N(32) Cu(1) N(12) C(12) -108.6 1_565 . .
N(32) Cu(1) N(12) C(13) 71.6 1_565 . .
N(12) Cu(1) N(32) C(32) -126.4 . 2_565 2_565
N(12) Cu(1) N(32) C(33) 50.4 . 2_565 2_565
N(32) Cu(1) N(12) C(12) 71.4 2_565 . .
N(32) Cu(1) N(12) C(13) -108.4 2_565 . .
N(12) Cu(1) N(32) C(32) 126.4 2_575 1_565 1_565
N(12) Cu(1) N(32) C(33) -50.4 2_575 1_565 1_565
N(32) Cu(1) N(12) C(12) -71.4 1_565 2_575 2_575
N(32) Cu(1) N(12) C(13) 108.4 1_565 2_575 2_575
N(12) Cu(1) N(32) C(32) 53.6 2_575 2_565 2_565
N(12) Cu(1) N(32) C(33) -129.6 2_575 2_565 2_565
N(32) Cu(1) N(12) C(12) 108.6 2_565 2_575 2_575
N(32) Cu(1) N(12) C(13) -71.6 2_565 2_575 2_575
N(42) Cu(2) N(112) C(112) 28.7(2) . . .
N(42) Cu(2) N(112) C(113) -147.9(2) . . .
N(112) Cu(2) N(42) C(52) -126.6(2) . . .
N(112) Cu(2) N(42) C(53) 55.0(2) . . .
N(42) Cu(2) N(132) C(132) 110.6(2) . 1_645 1_645
N(42) Cu(2) N(132) C(133) -86.1(2) . 1_645 1_645
N(132) Cu(2) N(42) C(52) 51.4(2) 1_645 . .
N(132) Cu(2) N(42) C(53) -127.0(2) 1_645 . .
N(112) Cu(2) N(152) C(152) -126.0(2) . 2_666 2_666
N(112) Cu(2) N(152) C(153) 51.1(2) . 2_666 2_666
N(152) Cu(2) N(112) C(112) -144.9(2) 2_666 . .
N(152) Cu(2) N(112) C(113) 38.6(2) 2_666 . .
N(132) Cu(2) N(152) C(152) 55.8(2) 1_645 2_666 2_666
N(132) Cu(2) N(152) C(153) -127.1(2) 1_645 2_666 2_666
N(152) Cu(2) N(132) C(132) -75.8(2) 2_666 1_645 1_645
N(152) Cu(2) N(132) C(133) 87.5(2) 2_666 1_645 1_645
C(11) N(11) C(12) N(12) 173.2(2) . . .
C(12) N(11) C(11) C(1) -91.6(3) . . .
C(11) N(11) C(14) C(13) -173.0(2) . . .
C(14) N(11) C(11) C(1) 80.5(3) . . .
C(12) N(11) C(14) C(13) 0.2(3) . . .
C(14) N(11) C(12) N(12) -0.1(2) . . .
Cu(1) N(12) C(12) N(11) -179.8 . . .
Cu(1) N(12) C(13) C(14) 179.9 . . .
C(12) N(12) C(13) C(14) 0.1(3) . . .
C(13) N(12) C(12) N(11) -0.0(2) . . .
C(31) N(31) C(32) N(32) 167.3(2) . . .
C(32) N(31) C(31) C(3) -103.7(2) . . .
C(31) N(31) C(34) C(33) -166.8(2) . . .
C(34) N(31) C(31) C(3) 60.3(3) . . .
C(32) N(31) C(34) C(33) -0.5(3) . . .
C(34) N(31) C(32) N(32) 0.9(3) . . .
Cu(1) N(32) C(32) N(31) -178.2 1_545 . .
Cu(1) N(32) C(33) C(34) 178.0 1_545 . .
C(32) N(32) C(33) C(34) 0.7(3) . . .
C(33) N(32) C(32) N(31) -1.0(3) . . .
C(51) N(41) C(52) N(42) -171.2(2) . . .
C(52) N(41) C(51) C(5) -118.8(2) . . .
C(51) N(41) C(54) C(53) 170.5(2) . . .
C(54) N(41) C(51) C(5) 72.5(3) . . .
C(52) N(41) C(54) C(53) 0.3(2) . . .
C(54) N(41) C(52) N(42) -0.6(2) . . .
Cu(2) N(42) C(52) N(41) -177.93(15) . . .
Cu(2) N(42) C(53) C(54) 178.11(16) . . .
C(52) N(42) C(53) C(54) -0.5(2) . . .
C(53) N(42) C(52) N(41) 0.7(2) . . .
C(111) N(111) C(112) N(112) 179.3(2) . . .
C(112) N(111) C(111) C(101) -93.6(3) . . .
C(111) N(111) C(114) C(113) -179.3(2) . . .
C(114) N(111) C(111) C(101) 85.9(3) . . .
C(112) N(111) C(114) C(113) 0.3(3) . . .
C(114) N(111) C(112) N(112) -0.2(3) . . .
Cu(2) N(112) C(112) N(111) -177.01(18) . . .
Cu(2) N(112) C(113) C(114) 177.3(2) . . .
C(112) N(112) C(113) C(114) 0.1(2) . . .
C(113) N(112) C(112) N(111) 0.1(2) . . .
C(131) N(131) C(132) N(132) -175.9(2) . . .
C(132) N(131) C(131) C(103) 76.0(3) . . .
C(131) N(131) C(134) C(133) 175.9(2) . . .
C(134) N(131) C(131) C(103) -99.3(3) . . .
C(132) N(131) C(134) C(133) -0.0(2) . . .
C(134) N(131) C(132) N(132) 0.1(2) . . .
Cu(2) N(132) C(132) N(131) 166.07(16) 1_465 . .
Cu(2) N(132) C(133) C(134) -165.84(18) 1_465 . .
C(132) N(132) C(133) C(134) 0.1(2) . . .
C(133) N(132) C(132) N(131) -0.2(2) . . .
C(151) N(151) C(152) N(152) -179.0(2) . . .
C(152) N(151) C(151) C(105) -83.9(3) . . .
C(151) N(151) C(154) C(153) 178.4(3) . . .
C(154) N(151) C(151) C(105) 97.9(3) . . .
C(152) N(151) C(154) C(153) -0.1(3) . . .
C(154) N(151) C(152) N(152) -0.5(3) . . .
Cu(2) N(152) C(152) N(151) -176.79(19) 2_666 . .
Cu(2) N(152) C(153) C(154) 176.7(2) 2_666 . .
C(152) N(152) C(153) C(154) -0.9(3) . . .
C(153) N(152) C(152) N(151) 0.8(3) . . .
C(2) C(1) C(6) C(5) 0.1(3) . . .
C(6) C(1) C(2) C(3) -0.4(4) . . .
C(2) C(1) C(11) N(11) -164.2(2) . . .
C(11) C(1) C(2) C(3) -175.4(2) . . .
C(6) C(1) C(11) N(11) 21.1(4) . . .
C(11) C(1) C(6) C(5) 174.8(2) . . .
C(1) C(2) C(3) C(4) -0.0(3) . . .
C(1) C(2) C(3) C(31) 176.0(2) . . .
C(2) C(3) C(4) C(5) 0.8(4) . . .
C(2) C(3) C(31) N(31) -125.1(2) . . .
C(4) C(3) C(31) N(31) 50.8(3) . . .
C(31) C(3) C(4) C(5) -175.2(2) . . .
C(3) C(4) C(5) C(6) -1.0(4) . . .
C(3) C(4) C(5) C(51) 174.3(2) . . .
C(4) C(5) C(6) C(1) 0.6(4) . . .
C(4) C(5) C(51) N(41) 101.7(3) . . .
C(6) C(5) C(51) N(41) -83.1(2) . . .
C(51) C(5) C(6) C(1) -174.7(2) . . .
N(12) C(13) C(14) N(11) -0.2(3) . . .
N(32) C(33) C(34) N(31) -0.1(2) . . .
N(42) C(53) C(54) N(41) 0.2(2) . . .
C(102) C(101) C(106) C(105) -0.4(3) . . .
C(106) C(101) C(102) C(103) 0.7(3) . . .
C(102) C(101) C(111) N(111) 112.8(2) . . .
C(111) C(101) C(102) C(103) 178.2(2) . . .
C(106) C(101) C(111) N(111) -69.7(3) . . .
C(111) C(101) C(106) C(105) -177.9(2) . . .
C(101) C(102) C(103) C(104) 0.0(3) . . .
C(101) C(102) C(103) C(131) -179.9(2) . . .
C(102) C(103) C(104) C(105) -1.0(3) . . .
C(102) C(103) C(131) N(131) 84.3(3) . . .
C(104) C(103) C(131) N(131) -95.7(3) . . .
C(131) C(103) C(104) C(105) 179.0(2) . . .
C(103) C(104) C(105) C(106) 1.2(3) . . .
C(103) C(104) C(105) C(151) -174.3(2) . . .
C(104) C(105) C(106) C(101) -0.5(3) . . .
C(104) C(105) C(151) N(151) -142.5(2) . . .
C(106) C(105) C(151) N(151) 42.2(3) . . .
C(151) C(105) C(106) C(101) 174.8(2) . . .
N(112) C(113) C(114) N(111) -0.2(3) . . .
N(132) C(133) C(134) N(131) -0.1(2) . . .
N(152) C(153) C(154) N(151) 0.6(3) . . .
